data_2209471
loop_
_publ_author_name
'Li-Qing Yang'
'Xin-Hua Li'

_publ_section_title Poly[di-\m~3~-chloro-\m~2~-1,2-di-4-pyridylethene-1:2\k^2^<i>N</i>,<i>N</i>'-dicopper(I)]
_journal_coeditor_code DN2038
_journal_issue 7
_journal_name_full 'Acta Crystallographica Section E'
_journal_page_first m1510
_journal_page_last m1511
_journal_paper_doi 10.1107/S1600536806021180
_journal_volume 62
_journal_year 2006
_chemical_formula_iupac '[Cu2 Cl2 (C12 H10 N2)]'
_chemical_formula_moiety 'C12 H10 Cl2 Cu2 N2'
_chemical_formula_sum 'C12 H10 Cl2 Cu2 N2'
_chemical_formula_weight 380.20
_chemical_name_systematic
;
catena-Poly[di-\m~3~-chloro-[\m~2~-1,2-bis(4-pyridyl)ethene-
1:2\k^2^N,N']dicopper(I)]]
;
_space_group_IT_number 14
_symmetry_cell_setting monoclinic
_symmetry_space_group_name_Hall '-P 2ybc'
_symmetry_space_group_name_H-M 'P 1 21/c 1'
_atom_sites_solution_hydrogens geom
_atom_sites_solution_primary direct
_atom_sites_solution_secondary difmap
_audit_creation_method SHELXL97
_cell_angle_alpha 90.00
_cell_angle_beta 96.301(2)
_cell_angle_gamma 90.00
_cell_formula_units_Z 2
_cell_length_a 3.7824(4)
_cell_length_b 15.0560(17)
_cell_length_c 10.8776(12)
_cell_measurement_reflns_used 3198
_cell_measurement_temperature 298(2)
_cell_measurement_theta_max 25.09
_cell_measurement_theta_min 2.32
_cell_volume 615.71(12)
_computing_cell_refinement 'SAINT (Bruker, 2000)'
_computing_data_collection 'SMART (Bruker, 2000)'
_computing_data_reduction SAINT
_computing_molecular_graphics 'XP (Bruker, 2002) and PLATON (Spek, 2003)'
_computing_publication_material SHELXL97
_computing_structure_refinement 'SHELXL97 (Sheldrick, 1997)'
_computing_structure_solution 'SHELXS97 (Sheldrick, 1997)'
_diffrn_ambient_temperature 298(2)
_diffrn_measured_fraction_theta_full 0.994
_diffrn_measured_fraction_theta_max 0.994
_diffrn_measurement_device_type 'Bruker APEX area-detector'
_diffrn_measurement_method '\f and \w'
_diffrn_radiation_monochromator graphite
_diffrn_radiation_source 'fine-focus sealed tube'
_diffrn_radiation_type MoK\a
_diffrn_radiation_wavelength 0.71073
_diffrn_reflns_av_R_equivalents 0.0184
_diffrn_reflns_av_sigmaI/netI 0.0231
_diffrn_reflns_limit_h_max 4
_diffrn_reflns_limit_h_min -4
_diffrn_reflns_limit_k_max 17
_diffrn_reflns_limit_k_min -16
_diffrn_reflns_limit_l_max 12
_diffrn_reflns_limit_l_min -11
_diffrn_reflns_number 3198
_diffrn_reflns_theta_full 25.09
_diffrn_reflns_theta_max 25.09
_diffrn_reflns_theta_min 2.32
_diffrn_standards_interval_count 0
_diffrn_standards_interval_time 0
_diffrn_standards_number 0
_exptl_absorpt_coefficient_mu 3.865
_exptl_absorpt_correction_T_max 0.822
_exptl_absorpt_correction_T_min 0.405
_exptl_absorpt_correction_type multi-scan
_exptl_absorpt_process_details '(SADABS; Bruker, 2000)'
_exptl_crystal_colour red
_exptl_crystal_density_diffrn 2.051
_exptl_crystal_density_method 'not measured'
_exptl_crystal_description platelet
_exptl_crystal_F_000 376
_exptl_crystal_size_max 0.34
_exptl_crystal_size_mid 0.20
_exptl_crystal_size_min 0.05
_refine_diff_density_max 0.638
_refine_diff_density_min -0.531
_refine_ls_extinction_method none
_refine_ls_goodness_of_fit_ref 1.167
_refine_ls_hydrogen_treatment constr
_refine_ls_matrix_type full
_refine_ls_number_parameters 82
_refine_ls_number_reflns 1097
_refine_ls_number_restraints 0
_refine_ls_restrained_S_all 1.167
_refine_ls_R_factor_all 0.0427
_refine_ls_R_factor_gt 0.0404
_refine_ls_shift/su_max 0.000
_refine_ls_shift/su_mean 0.000
_refine_ls_structure_factor_coef Fsqd
_refine_ls_weighting_details 'calc w = 1/[\s^2^(Fo^2^)+(0.0271P)^2^+1.1726P] where P=(Fo^2^+2Fc^2^)/3'
_refine_ls_weighting_scheme calc
_refine_ls_wR_factor_gt 0.0844
_refine_ls_wR_factor_ref 0.0857
_reflns_number_gt 1050
_reflns_number_total 1097
_reflns_threshold_expression I>2\s(I)
_cod_data_source_file dn2038.cif
_cod_data_source_block I
_cod_depositor_comments
;
The following automatic conversions were performed:
'_symmetry_cell_setting' value 'Monoclinic' changed to 'monoclinic'
according to '/home/saulius/struct/CIF-dictionaries/cif_core.dic'
dictionary named 'cif_core.dic' version 2.4.1 from 2010-06-29.

Automatic conversion script
Id: cif_fix_enum 1527 2010-12-29 10:47:43Z saulius 

The following automatic conversions were performed:

'_symmetry_cell_setting' value 'Monoclinic' changed to 'monoclinic'
according to /home/saulius/struct/CIF-dictionaries/cif_core.dic
dictionary named 'cif_core.dic' version 2.4.1 from 2010-06-29.

Automatic conversion script
Id: cif_fix_values 1715 2011-07-08 13:25:40Z adriana 
;
_cod_original_sg_symbol_H-M 'P 21/c'
_cod_database_code 2209471
_cod_database_fobs_code 2209471

loop_
_symmetry_equiv_pos_as_xyz
'x, y, z'
'-x, y+1/2, -z+1/2'
'-x, -y, -z'
'x, -y-1/2, z-1/2'

loop_
_atom_site_type_symbol
_atom_site_label
_atom_site_fract_x
_atom_site_fract_y
_atom_site_fract_z
_atom_site_U_iso_or_equiv
_atom_site_adp_type
_atom_site_calc_flag
_atom_site_refinement_flags
_atom_site_occupancy
Cu Cu1 0.23102(17) 0.56255(4) -0.05975(6) 0.0551(2) Uani d . 1
Cl Cl1 0.3116(2) 0.49904(6) 0.15789(8) 0.0365(3) Uani d . 1
N N1 0.1870(8) 0.6925(2) -0.0313(3) 0.0336(7) Uani d . 1
C C3 0.1226(9) 0.8761(2) 0.0090(3) 0.0298(8) Uani d . 1
C C6 0.0871(10) 0.9708(2) 0.0366(3) 0.0331(8) Uani d . 1
H H6 0.1967 0.9912 0.1121 0.040 Uiso calc R 1
C C4 0.3012(10) 0.8206(3) 0.0964(3) 0.0352(9) Uani d . 1
H H4 0.4046 0.8440 0.1708 0.042 Uiso calc R 1
C C1 0.0163(10) 0.7465(3) -0.1159(3) 0.0353(9) Uani d . 1
H H1 -0.0845 0.7213 -0.1896 0.042 Uiso calc R 1
C C2 -0.0198(10) 0.8361(3) -0.1014(3) 0.0352(9) Uani d . 1
H H2 -0.1382 0.8701 -0.1644 0.042 Uiso calc R 1
C C5 0.3268(10) 0.7312(3) 0.0740(4) 0.0374(9) Uani d . 1
H H5 0.4470 0.6958 0.1349 0.045 Uiso calc R 1

loop_
_atom_site_aniso_label
_atom_site_aniso_U_11
_atom_site_aniso_U_22
_atom_site_aniso_U_33
_atom_site_aniso_U_12
_atom_site_aniso_U_13
_atom_site_aniso_U_23
Cu1 0.0676(4) 0.0344(3) 0.0619(4) 0.0071(3) 0.0011(3) -0.0094(3)
Cl1 0.0336(5) 0.0415(6) 0.0338(5) 0.0026(4) 0.0004(4) -0.0004(4)
N1 0.0345(17) 0.0286(16) 0.0378(17) 0.0015(13) 0.0043(14) -0.0027(14)
C3 0.0262(17) 0.0287(19) 0.0355(19) -0.0024(15) 0.0077(15) 0.0003(15)
C6 0.035(2) 0.031(2) 0.0332(19) -0.0005(15) 0.0011(15) -0.0043(15)
C4 0.038(2) 0.034(2) 0.0324(19) -0.0014(17) -0.0020(16) -0.0022(16)
C1 0.037(2) 0.037(2) 0.0315(19) 0.0022(17) -0.0002(16) -0.0068(16)
C2 0.039(2) 0.033(2) 0.0321(19) 0.0034(16) -0.0019(16) 0.0008(16)
C5 0.041(2) 0.031(2) 0.038(2) 0.0051(17) -0.0011(17) 0.0030(17)

loop_
_atom_type_symbol
_atom_type_description
_atom_type_scat_dispersion_real
_atom_type_scat_dispersion_imag
_atom_type_scat_source
C C 0.0033 0.0016 'International Tables Vol C Tables 4.2.6.8 and 6.1.1.4'
H H 0.0000 0.0000 'International Tables Vol C Tables 4.2.6.8 and 6.1.1.4'
N N 0.0061 0.0033 'International Tables Vol C Tables 4.2.6.8 and 6.1.1.4'
Cl Cl 0.1484 0.1585 'International Tables Vol C Tables 4.2.6.8 and 6.1.1.4'
Cu Cu 0.3201 1.2651 'International Tables Vol C Tables 4.2.6.8 and 6.1.1.4'

loop_
_geom_angle_atom_site_label_1
_geom_angle_atom_site_label_2
_geom_angle_atom_site_label_3
_geom_angle_site_symmetry_1
_geom_angle_site_symmetry_3
_geom_angle
N1 Cu1 Cl1 . 3_665 122.88(10)
N1 Cu1 Cl1 . 3_565 111.58(9)
Cl1 Cu1 Cl1 3_665 3_565 106.60(4)
N1 Cu1 Cl1 . . 103.22(9)
Cl1 Cu1 Cl1 3_665 . 104.99(3)
Cl1 Cu1 Cl1 3_565 . 106.20(3)
N1 Cu1 Cu1 . 3_565 119.53(10)
Cl1 Cu1 Cu1 3_665 3_565 116.89(4)
Cl1 Cu1 Cu1 3_565 3_565 55.36(3)
Cl1 Cu1 Cu1 . 3_565 50.84(3)
N1 Cu1 Cu1 . 3_665 128.40(9)
Cl1 Cu1 Cu1 3_665 3_665 55.82(3)
Cl1 Cu1 Cu1 3_565 3_665 117.57(4)
Cl1 Cu1 Cu1 . 3_665 49.17(3)
Cu1 Cu1 Cu1 3_565 3_665 79.25(3)
Cu1 Cl1 Cu1 3_665 3_565 106.60(4)
Cu1 Cl1 Cu1 3_665 . 75.01(3)
Cu1 Cl1 Cu1 3_565 . 73.80(3)
C1 N1 C5 . . 115.9(3)
C1 N1 Cu1 . . 122.2(2)
C5 N1 Cu1 . . 121.9(3)
C4 C3 C2 . . 116.2(3)
C4 C3 C6 . . 119.6(3)
C2 C3 C6 . . 124.1(3)
C6 C6 C3 3_575 . 125.2(4)
C6 C6 H6 3_575 . 117.4
C3 C6 H6 . . 117.4
C5 C4 C3 . . 120.6(3)
C5 C4 H4 . . 119.7
C3 C4 H4 . . 119.7
N1 C1 C2 . . 124.5(3)
N1 C1 H1 . . 117.7
C2 C1 H1 . . 117.7
C1 C2 C3 . . 119.4(3)
C1 C2 H2 . . 120.3
C3 C2 H2 . . 120.3
N1 C5 C4 . . 123.3(3)
N1 C5 H5 . . 118.4
C4 C5 H5 . . 118.4

loop_
_geom_bond_atom_site_label_1
_geom_bond_atom_site_label_2
_geom_bond_site_symmetry_2
_geom_bond_distance
Cu1 N1 . 1.990(3)
Cu1 Cl1 3_665 2.3233(11)
Cu1 Cl1 3_565 2.3940(11)
Cu1 Cl1 . 2.5403(11)
Cu1 Cu1 3_565 2.9648(13)
Cu1 Cu1 3_665 2.9660(12)
N1 C1 . 1.340(5)
N1 C5 . 1.341(5)
C3 C4 . 1.385(5)
C3 C2 . 1.397(5)
C3 C6 . 1.467(5)
C6 C6 3_575 1.314(7)
C6 H6 . 0.9300
C4 C5 . 1.372(6)
C4 H4 . 0.9300
C1 C2 . 1.366(5)
C1 H1 . 0.9300
C2 H2 . 0.9300
C5 H5 . 0.9300

loop_
_geom_torsion_atom_site_label_1
_geom_torsion_atom_site_label_2
_geom_torsion_atom_site_label_3
_geom_torsion_atom_site_label_4
_geom_torsion_site_symmetry_1
_geom_torsion_site_symmetry_4
_geom_torsion
N1 Cu1 Cl1 Cu1 . 3_665 -129.81(10)
Cl1 Cu1 Cl1 Cu1 3_665 3_665 0.0
Cl1 Cu1 Cl1 Cu1 3_565 3_665 112.69(4)
Cu1 Cu1 Cl1 Cu1 3_565 3_665 112.69(4)
N1 Cu1 Cl1 Cu1 . 3_565 117.50(10)
Cl1 Cu1 Cl1 Cu1 3_665 3_565 -112.69(4)
Cl1 Cu1 Cl1 Cu1 3_565 3_565 0.0
Cu1 Cu1 Cl1 Cu1 3_665 3_565 -112.69(4)
Cl1 Cu1 N1 C1 3_665 . 87.2(3)
Cl1 Cu1 N1 C1 3_565 . -41.3(3)
Cl1 Cu1 N1 C1 . . -154.9(3)
Cu1 Cu1 N1 C1 3_565 . -102.7(3)
Cu1 Cu1 N1 C1 3_665 . 157.2(2)
Cl1 Cu1 N1 C5 3_665 . -92.9(3)
Cl1 Cu1 N1 C5 3_565 . 138.7(3)
Cl1 Cu1 N1 C5 . . 25.1(3)
Cu1 Cu1 N1 C5 3_565 . 77.3(3)
Cu1 Cu1 N1 C5 3_665 . -22.8(3)
C4 C3 C6 C6 . 3_575 -177.3(5)
C2 C3 C6 C6 . 3_575 1.5(7)
C2 C3 C4 C5 . . -1.1(6)
C6 C3 C4 C5 . . 177.7(4)
C5 N1 C1 C2 . . 0.4(6)
Cu1 N1 C1 C2 . . -179.6(3)
N1 C1 C2 C3 . . -1.1(6)
C4 C3 C2 C1 . . 1.4(5)
C6 C3 C2 C1 . . -177.4(4)
C1 N1 C5 C4 . . -0.1(6)
Cu1 N1 C5 C4 . . 180.0(3)
C3 C4 C5 N1 . . 0.5(6)
